data_7041391
loop_
_publ_author_name
'Petuker, Anette'
'Mebs, Stefan'
'Schuth, Nils'
'Gerschel, Philipp'
'Reback, Matthew L.'
'Mallick, Bert'
'van Gastel, Maurice'
'Haumann, Michael'
'Apfel, Ulf-Peter'

_publ_section_title
;
 Spontaneous Si-C bond cleavage in (Triphos(Si))-nickel complexes.
;
_journal_issue 3
_journal_name_full 'Dalton transactions (Cambridge, England : 2003)'
_journal_page_first 907
_journal_page_last 917
_journal_paper_doi 10.1039/c6dt04048a
_journal_volume 46
_journal_year 2017
_chemical_formula_moiety 'C15 H47 Ni O6 P5, 2(B F4)'
_chemical_formula_sum 'C15 H47 B2 F8 Ni O6 P5'
_chemical_formula_weight 710.69
_space_group_crystal_system orthorhombic
_space_group_IT_number 33
_space_group_name_Hall 'P 2c -2n'
_space_group_name_H-M_alt 'P n a 21'
_symmetry_space_group_name_Hall 'P 2c -2n'
_symmetry_space_group_name_H-M 'P n a 21'
_atom_sites_solution_hydrogens geom
_atom_sites_solution_primary direct
_atom_sites_solution_secondary difmap
_audit_creation_method SHELXL-97
_audit_update_record
;
2016-06-16 deposited with the CCDC.
2016-12-08 downloaded from the CCDC.
;
_cell_angle_alpha 90.00
_cell_angle_beta 90.00
_cell_angle_gamma 90.00
_cell_formula_units_Z 4
_cell_length_a 21.1905(6)
_cell_length_b 13.5221(4)
_cell_length_c 11.3801(3)
_cell_measurement_reflns_used 19053
_cell_measurement_temperature 170(2)
_cell_measurement_theta_max 34.2990
_cell_measurement_theta_min 3.1660
_cell_volume 3260.85(16)
_computing_cell_refinement 'CrysAlis RED 171_33_34d, Oxford Diffraction'
_computing_data_collection 'CrysAlis CCD 171_33_34d, Oxford Diffraction'
_computing_data_reduction 'CrysAlis RED 171_33_34d, Oxford Diffraction'
_computing_molecular_graphics 'Olex2 (Dolomanov et al., 2009)'
_computing_publication_material 'Olex2 (Dolomanov et al., 2009)'
_computing_structure_refinement 'XL (Sheldrick, 2008)'
_computing_structure_solution 'XS (Sheldrick, 2008)'
_diffrn_ambient_temperature 170(2)
_diffrn_measured_fraction_theta_full 0.998
_diffrn_measured_fraction_theta_max 0.998
_diffrn_measurement_device_type 'Sapphire2-CCD, Oxford Diffraction'
_diffrn_measurement_method '288 images at 1.0 deg. in \w and 40 sec.'
_diffrn_radiation_monochromator graphite
_diffrn_radiation_source 'fine-focus sealed tube'
_diffrn_radiation_type MoK\a
_diffrn_radiation_wavelength 0.71073
_diffrn_reflns_av_R_equivalents 0.0430
_diffrn_reflns_av_sigmaI/netI 0.0233
_diffrn_reflns_limit_h_max 25
_diffrn_reflns_limit_h_min -25
_diffrn_reflns_limit_k_max 16
_diffrn_reflns_limit_k_min -16
_diffrn_reflns_limit_l_max 13
_diffrn_reflns_limit_l_min -13
_diffrn_reflns_number 44950
_diffrn_reflns_theta_full 25.00
_diffrn_reflns_theta_max 25.00
_diffrn_reflns_theta_min 3.01
_exptl_absorpt_coefficient_mu 0.913
_exptl_absorpt_correction_T_max 1.00000
_exptl_absorpt_correction_T_min 0.86849
_exptl_absorpt_correction_type multi-scan
_exptl_absorpt_process_details
;
CrysAlisPro, Agilent Technologies,
Version 1.171.36.24 (release 03-12-2012 CrysAlis171 .NET)
(compiled Dec  3 2012,18:21:49)
Empirical absorption correction using spherical harmonics,
 implemented in SCALE3 ABSPACK scaling algorithm.
;
_exptl_crystal_colour yellow
_exptl_crystal_density_diffrn 1.456
_exptl_crystal_density_method 'not measured'
_exptl_crystal_description prism
_exptl_crystal_F_000 1480
_exptl_crystal_size_max 0.4
_exptl_crystal_size_mid 0.3
_exptl_crystal_size_min 0.2
_refine_diff_density_max 0.717
_refine_diff_density_min -1.038
_refine_diff_density_rms 0.105
_refine_ls_abs_structure_details 'Flack H D (1983), Acta Cryst. A39, 876-881'
_refine_ls_abs_structure_Flack 0.118(18)
_refine_ls_extinction_method none
_refine_ls_goodness_of_fit_ref 1.069
_refine_ls_hydrogen_treatment mixed
_refine_ls_matrix_type full
_refine_ls_number_parameters 313
_refine_ls_number_reflns 5730
_refine_ls_number_restraints 0
_refine_ls_restrained_S_all 1.069
_refine_ls_R_factor_all 0.0538
_refine_ls_R_factor_gt 0.0497
_refine_ls_shift/su_max 0.000
_refine_ls_shift/su_mean 0.000
_refine_ls_structure_factor_coef Fsqd
_refine_ls_weighting_details 'calc w=1/[\s^2^(Fo^2^)+(0.0914P)^2^+3.5196P] where P=(Fo^2^+2Fc^2^)/3'
_refine_ls_weighting_scheme calc
_refine_ls_wR_factor_gt 0.1347
_refine_ls_wR_factor_ref 0.1398
_reflns_number_gt 5359
_reflns_number_total 5730
_reflns_threshold_expression >2\s(I)
_cod_data_source_file c6dt04048a2.cif
_cod_data_source_block ap270
_cod_depositor_comments 'Adding full bibliography for 7041386--7041393.cif.'
_cod_database_code 7041391
_publcif_datablock.id {a51d96d5-b804-42f1-84a0-7c596061e3ee}

loop_
_symmetry_equiv_pos_as_xyz
'x, y, z'
'-x, -y, z+1/2'
'-x+1/2, y+1/2, z+1/2'
'x+1/2, -y+1/2, z'

loop_
_atom_site_label
_atom_site_type_symbol
_atom_site_fract_x
_atom_site_fract_y
_atom_site_fract_z
_atom_site_U_iso_or_equiv
_atom_site_adp_type
_atom_site_occupancy
_atom_site_symmetry_multiplicity
_atom_site_calc_flag
_atom_site_refinement_flags
_atom_site_disorder_assembly
_atom_site_disorder_group
Ni1 Ni -0.16519(2) -0.23731(3) -0.0417(3) 0.02218(14) Uani 1 1 d . B .
P0AA P -0.04570(6) -0.30922(9) 0.1174(3) 0.0303(3) Uani 1 1 d . . .
P3 P -0.08338(6) -0.27907(11) -0.2801(3) 0.0376(3) Uani 1 1 d . . .
P4 P -0.24441(6) -0.19151(10) 0.2010(3) 0.0349(3) Uani 1 1 d . . .
O10 O -0.07982(15) -0.2957(3) 0.0031(4) 0.0330(7) Uani 1 1 d . . .
O11 O -0.25299(15) -0.1888(3) -0.0867(4) 0.0328(8) Uani 1 1 d . . .
O12 O -0.18726(18) -0.2181(4) 0.1331(4) 0.0517(11) Uani 1 1 d . . .
O14 O -0.14364(19) -0.2554(3) -0.2160(4) 0.0490(10) Uani 1 1 d . . .
C6 C 0.0308(2) -0.3589(5) 0.0892(6) 0.0451(13) Uani 1 1 d . . .
H6A H 0.0267 -0.4204 0.0476 0.068 Uiso 1 1 calc R . .
H6B H 0.0522 -0.3702 0.1624 0.068 Uiso 1 1 calc R . .
H6C H 0.0546 -0.3131 0.0426 0.068 Uiso 1 1 calc R . .
C3AA C -0.0837(2) -0.3945(4) 0.2140(6) 0.0439(12) Uani 1 1 d . . .
H3AA H -0.1254 -0.3710 0.2321 0.066 Uiso 1 1 calc R . .
H3AB H -0.0597 -0.4004 0.2852 0.066 Uiso 1 1 calc R . .
H3AC H -0.0866 -0.4580 0.1766 0.066 Uiso 1 1 calc R . .
C9 C -0.0536(3) -0.3982(5) -0.2480(6) 0.0513(14) Uani 1 1 d . . .
H9A H -0.0443 -0.4027 -0.1656 0.077 Uiso 1 1 calc R . .
H9B H -0.0158 -0.4095 -0.2925 0.077 Uiso 1 1 calc R . .
H9C H -0.0846 -0.4471 -0.2684 0.077 Uiso 1 1 calc R . .
C10 C -0.3095(3) -0.2721(6) 0.1731(7) 0.0574(17) Uani 1 1 d . . .
H10A H -0.3217 -0.2667 0.0921 0.086 Uiso 1 1 calc R . .
H10B H -0.3444 -0.2538 0.2223 0.086 Uiso 1 1 calc R . .
H10C H -0.2973 -0.3390 0.1898 0.086 Uiso 1 1 calc R . .
C12 C -0.2527(3) -0.0871(6) -0.2982(8) 0.068(2) Uani 1 1 d . . .
H12A H -0.2577 -0.0229 -0.2632 0.102 Uiso 1 1 calc R . .
H12B H -0.2740 -0.0886 -0.3726 0.102 Uiso 1 1 calc R . .
H12C H -0.2087 -0.1006 -0.3095 0.102 Uiso 1 1 calc R . .
C13 C -0.2891(3) -0.2916(5) -0.2836(7) 0.0572(16) Uani 1 1 d . . .
H13A H -0.2470 -0.3143 -0.2987 0.086 Uiso 1 1 calc R . .
H13B H -0.3105 -0.2806 -0.3568 0.086 Uiso 1 1 calc R . .
H13C H -0.3115 -0.3406 -0.2390 0.086 Uiso 1 1 calc R . .
C1AA C -0.0334(3) -0.1978(5) 0.1972(7) 0.0529(15) Uani 1 1 d . . .
H1AA H -0.0125 -0.1505 0.1478 0.079 Uiso 1 1 calc R . .
H1AB H -0.0077 -0.2112 0.2648 0.079 Uiso 1 1 calc R . .
H1AC H -0.0733 -0.1717 0.2221 0.079 Uiso 1 1 calc R . .
C2AA C -0.3669(2) -0.1463(6) -0.1794(6) 0.0515(15) Uani 1 1 d . . .
H2AA H -0.3883 -0.1996 -0.1405 0.077 Uiso 1 1 calc R . .
H2AB H -0.3868 -0.1336 -0.2536 0.077 Uiso 1 1 calc R . .
H2AC H -0.3690 -0.0880 -0.1314 0.077 Uiso 1 1 calc R . .
C18 C -0.2739(4) -0.0716(6) 0.1740(8) 0.076(2) Uani 1 1 d . . .
H18A H -0.2430 -0.0235 0.1974 0.114 Uiso 1 1 calc R . .
H18B H -0.3119 -0.0618 0.2183 0.114 Uiso 1 1 calc R . .
H18C H -0.2827 -0.0643 0.0917 0.114 Uiso 1 1 calc R . .
C19 C -0.2284(3) -0.1974(6) 0.3549(6) 0.0589(17) Uani 1 1 d . . .
H19A H -0.2221 -0.2651 0.3776 0.088 Uiso 1 1 calc R . .
H19B H -0.2635 -0.1705 0.3977 0.088 Uiso 1 1 calc R . .
H19C H -0.1911 -0.1599 0.3721 0.088 Uiso 1 1 calc R . .
C20 C -0.0219(3) -0.1952(6) -0.2520(7) 0.0619(18) Uani 1 1 d . . .
H20A H -0.0314 -0.1329 -0.2884 0.093 Uiso 1 1 calc R . .
H20B H 0.0168 -0.2207 -0.2836 0.093 Uiso 1 1 calc R . .
H20C H -0.0176 -0.1861 -0.1688 0.093 Uiso 1 1 calc R . .
B5 B -0.0867(2) -0.6278(4) -0.0382(6) 0.0308(10) Uani 1 1 d . . .
F6 F -0.13338(19) -0.5616(3) -0.0344(8) 0.117(2) Uani 1 1 d . . .
F9 F -0.0321(3) -0.5806(4) -0.0184(10) 0.169(4) Uani 1 1 d . . .
F0AA F -0.0962(5) -0.7029(5) 0.0340(8) 0.183(5) Uani 1 1 d . . .
F11 F -0.0805(4) -0.6636(7) -0.1432(6) 0.170(4) Uani 1 1 d . . .
C0AA C -0.0967(4) -0.2748(8) -0.4353(6) 0.078(3) Uani 1 1 d . . .
H0AA H -0.1290 -0.3213 -0.4560 0.117 Uiso 1 1 calc R . .
H0AB H -0.0584 -0.2913 -0.4758 0.117 Uiso 1 1 calc R . .
H0AC H -0.1098 -0.2094 -0.4573 0.117 Uiso 1 1 calc R . .
F4 F -0.4101(2) -0.3713(3) -0.0399(7) 0.0983(15) Uani 1 1 d . . .
F5 F -0.32106(17) -0.4573(4) -0.0374(7) 0.1016(16) Uani 1 1 d . . .
B9 B -0.3841(3) -0.4618(5) -0.0319(9) 0.0558(17) Uani 1 1 d . . .
F10 F -0.3997(5) -0.4975(9) 0.0728(10) 0.204(5) Uani 1 1 d . . .
F13 F -0.4068(3) -0.5210(7) -0.1121(12) 0.208(5) Uani 1 1 d . . .
P1 P -0.28619(5) -0.17923(9) -0.2028(3) 0.0307(3) Uani 1 1 d . . .
O3 O -0.19972(16) -0.3821(2) -0.0341(6) 0.0605(12) Uani 1 1 d . . .
H3A H -0.1775 -0.4279 -0.0802 0.091 Uiso 1 1 d R . .
H3B H -0.2417 -0.3883 -0.0591 0.091 Uiso 1 1 d R . .
O5 O -0.1264(2) -0.0977(3) -0.0485(7) 0.0718(13) Uani 1 1 d . . .
C8 C -0.1886 0.0667 -0.0563 0.117 Uani 1 1 d . . .
H8A H -0.2225 0.0242 -0.0803 0.175 Uiso 1 1 calc R A 1
H8B H -0.1838 0.1193 -0.1122 0.175 Uiso 1 1 calc R A 1
H8C H -0.1978 0.0940 0.0196 0.175 Uiso 1 1 calc R A 1
P2A P -0.1091 -0.0108 -0.0478 0.076 Uani 0.412(6) 1 d P B 1
C14A C -0.0966 0.0326 0.1174 0.117 Uani 0.412(6) 1 d P B 1
H14A H -0.1332 0.0156 0.1630 0.175 Uiso 0.412(6) 1 calc PR B 1
H14B H -0.0904 0.1029 0.1195 0.175 Uiso 0.412(6) 1 calc PR B 1
H14C H -0.0602 0.0001 0.1496 0.175 Uiso 0.412(6) 1 calc PR B 1
C17A C -0.0638 0.0696 -0.0766 0.117 Uani 0.412(6) 1 d P B 1
H17A H -0.0237 0.0413 -0.0967 0.175 Uiso 0.412(6) 1 calc PR B 1
H17B H -0.0589 0.1122 -0.0097 0.175 Uiso 0.412(6) 1 calc PR B 1
H17C H -0.0795 0.1072 -0.1419 0.175 Uiso 0.412(6) 1 calc PR B 1
P2B P -0.1180 0.0068 -0.0432 0.076 Uani 0.588(6) 1 d P B 2
C14B C -0.0637 0.0576 0.0485 0.117 Uani 0.588(6) 1 d P B 2
H14D H -0.0840 0.0779 0.1200 0.175 Uiso 0.588(6) 1 calc PR B 2
H14E H -0.0448 0.1140 0.0113 0.175 Uiso 0.588(6) 1 calc PR B 2
H14F H -0.0317 0.0097 0.0660 0.175 Uiso 0.588(6) 1 calc PR B 2
C17B C -0.0716 0.0498 -0.1573 0.117 Uani 0.588(6) 1 d P B 2
H17D H -0.0331 0.0765 -0.1262 0.175 Uiso 0.588(6) 1 calc PR B 2
H17E H -0.0939 0.1006 -0.1992 0.175 Uiso 0.588(6) 1 calc PR B 2
H17F H -0.0621 -0.0037 -0.2098 0.175 Uiso 0.588(6) 1 calc PR B 2

loop_
_atom_site_aniso_label
_atom_site_aniso_U_11
_atom_site_aniso_U_22
_atom_site_aniso_U_33
_atom_site_aniso_U_23
_atom_site_aniso_U_13
_atom_site_aniso_U_12
Ni1 0.0200(3) 0.0231(2) 0.0235(2) 0.0010(3) -0.0005(2) 0.00142(18)
P0AA 0.0244(6) 0.0383(7) 0.0282(6) 0.0028(5) -0.0028(4) 0.0031(5)
P3 0.0278(7) 0.0595(8) 0.0255(6) 0.0003(6) 0.0014(5) 0.0135(6)
P4 0.0294(6) 0.0494(8) 0.0259(6) -0.0038(5) 0.0013(5) 0.0080(5)
O10 0.0269(17) 0.0458(19) 0.0263(16) 0.0016(14) -0.0010(12) 0.0088(14)
O11 0.0259(17) 0.0423(19) 0.0303(17) -0.0006(13) -0.0018(13) 0.0099(14)
O12 0.0271(18) 0.098(3) 0.0300(19) -0.004(2) -0.0002(15) 0.016(2)
O14 0.032(2) 0.088(3) 0.0271(18) -0.0085(19) -0.0003(16) 0.0213(19)
C6 0.028(3) 0.064(4) 0.043(3) 0.008(3) -0.003(2) 0.008(3)
C3AA 0.038(3) 0.055(3) 0.039(3) 0.013(3) 0.002(2) 0.005(2)
C9 0.052(4) 0.055(3) 0.047(3) -0.009(3) 0.012(3) 0.010(3)
C10 0.044(3) 0.075(5) 0.053(4) -0.005(3) 0.003(3) -0.004(3)
C12 0.047(4) 0.086(5) 0.073(4) 0.048(4) 0.002(3) -0.005(3)
C13 0.054(4) 0.065(4) 0.053(4) -0.018(3) -0.019(3) 0.007(3)
C1AA 0.056(4) 0.052(4) 0.051(3) -0.012(3) -0.012(3) 0.003(3)
C2AA 0.024(3) 0.085(5) 0.046(3) 0.010(3) 0.000(2) 0.015(3)
C18 0.095(6) 0.065(5) 0.069(5) -0.012(4) -0.003(4) 0.017(4)
C19 0.049(3) 0.096(5) 0.032(3) -0.010(3) -0.002(3) 0.004(3)
C20 0.050(4) 0.072(4) 0.064(4) 0.000(3) 0.019(3) -0.001(3)
B5 0.035(2) 0.033(2) 0.025(2) -0.005(3) 0.003(2) 0.0008(19)
F6 0.051(2) 0.049(2) 0.251(7) 0.007(4) 0.021(4) 0.0195(18)
F9 0.103(4) 0.089(3) 0.314(12) -0.025(5) -0.134(6) 0.004(3)
F0AA 0.290(11) 0.092(4) 0.168(7) 0.086(5) 0.148(8) 0.080(6)
F11 0.249(10) 0.210(9) 0.052(3) -0.040(4) 0.018(4) 0.033(7)
C0AA 0.053(4) 0.153(8) 0.027(3) 0.000(4) -0.001(3) 0.038(4)
F4 0.092(3) 0.077(3) 0.126(4) 0.003(4) -0.031(3) 0.031(2)
F5 0.041(2) 0.088(3) 0.176(5) -0.016(4) 0.001(3) -0.0117(19)
B9 0.033(3) 0.041(3) 0.093(5) 0.001(4) -0.003(4) -0.009(2)
F10 0.179(8) 0.208(10) 0.225(11) 0.136(9) 0.047(7) -0.003(7)
F13 0.102(5) 0.185(8) 0.337(13) -0.174(9) -0.062(6) -0.004(5)
P1 0.0238(6) 0.0407(7) 0.0276(6) 0.0052(5) -0.0021(5) 0.0049(5)
O3 0.0275(17) 0.0275(16) 0.126(4) 0.002(3) -0.005(2) -0.0037(13)
O5 0.059(3) 0.040(2) 0.116(4) 0.007(3) 0.004(3) -0.0129(18)
C8 0.101 0.080 0.169 0.012 -0.003 -0.003
P2A 0.077 0.054 0.097 0.000 0.007 -0.008
C14A 0.101 0.080 0.169 0.012 -0.003 -0.003
C17A 0.101 0.080 0.169 0.012 -0.003 -0.003
P2B 0.077 0.054 0.097 0.000 0.007 -0.008
C14B 0.101 0.080 0.169 0.012 -0.003 -0.003
C17B 0.101 0.080 0.169 0.012 -0.003 -0.003

loop_
_atom_type_symbol
_atom_type_description
_atom_type_scat_dispersion_real
_atom_type_scat_dispersion_imag
_atom_type_scat_source
C C 0.0033 0.0016 'International Tables Vol C Tables 4.2.6.8 and 6.1.1.4'
H H 0.0000 0.0000 'International Tables Vol C Tables 4.2.6.8 and 6.1.1.4'
B B 0.0013 0.0007 'International Tables Vol C Tables 4.2.6.8 and 6.1.1.4'
F F 0.0171 0.0103 'International Tables Vol C Tables 4.2.6.8 and 6.1.1.4'
Ni Ni 0.3393 1.1124 'International Tables Vol C Tables 4.2.6.8 and 6.1.1.4'
O O 0.0106 0.0060 'International Tables Vol C Tables 4.2.6.8 and 6.1.1.4'
P P 0.1023 0.0942 'International Tables Vol C Tables 4.2.6.8 and 6.1.1.4'

loop_
_geom_angle_atom_site_label_1
_geom_angle_atom_site_label_2
_geom_angle_atom_site_label_3
_geom_angle
O10 Ni1 O11 175.99(15)
O10 Ni1 O14 89.88(14)
O11 Ni1 O14 89.89(14)
O10 Ni1 O12 90.52(14)
O11 Ni1 O12 89.72(14)
O14 Ni1 O12 179.53(19)
O10 Ni1 O5 90.59(17)
O11 Ni1 O5 93.41(17)
O14 Ni1 O5 89.1(2)
O12 Ni1 O5 90.7(2)
O10 Ni1 O3 86.44(15)
O11 Ni1 O3 89.56(14)
O14 Ni1 O3 90.3(2)
O12 Ni1 O3 89.9(2)
O5 Ni1 O3 176.98(16)
O10 P0AA C1AA 114.2(3)
O10 P0AA C6 109.2(2)
C1AA P0AA C6 106.1(3)
O10 P0AA C3AA 113.3(2)
C1AA P0AA C3AA 107.4(3)
C6 P0AA C3AA 106.1(3)
O14 P3 C20 113.8(3)
O14 P3 C9 113.3(3)
C20 P3 C9 106.6(3)
O14 P3 C0AA 109.7(3)
C20 P3 C0AA 106.0(4)
C9 P3 C0AA 106.8(4)
O12 P4 C18 114.9(4)
O12 P4 C19 110.2(3)
C18 P4 C19 106.2(4)
O12 P4 C10 112.9(3)
C18 P4 C10 104.9(4)
C19 P4 C10 107.1(3)
P0AA O10 Ni1 133.8(2)
P1 O11 Ni1 132.6(2)
P4 O12 Ni1 136.1(2)
P3 O14 Ni1 133.1(2)
P0AA C6 H6A 109.5
P0AA C6 H6B 109.5
H6A C6 H6B 109.5
P0AA C6 H6C 109.5
H6A C6 H6C 109.5
H6B C6 H6C 109.5
P0AA C3AA H3AA 109.5
P0AA C3AA H3AB 109.5
H3AA C3AA H3AB 109.5
P0AA C3AA H3AC 109.5
H3AA C3AA H3AC 109.5
H3AB C3AA H3AC 109.5
P3 C9 H9A 109.5
P3 C9 H9B 109.5
H9A C9 H9B 109.5
P3 C9 H9C 109.5
H9A C9 H9C 109.5
H9B C9 H9C 109.5
P4 C10 H10A 109.5
P4 C10 H10B 109.5
H10A C10 H10B 109.5
P4 C10 H10C 109.5
H10A C10 H10C 109.5
H10B C10 H10C 109.5
P1 C12 H12A 109.5
P1 C12 H12B 109.5
H12A C12 H12B 109.5
P1 C12 H12C 109.5
H12A C12 H12C 109.5
H12B C12 H12C 109.5
P1 C13 H13A 109.5
P1 C13 H13B 109.5
H13A C13 H13B 109.5
P1 C13 H13C 109.5
H13A C13 H13C 109.5
H13B C13 H13C 109.5
P0AA C1AA H1AA 109.5
P0AA C1AA H1AB 109.5
H1AA C1AA H1AB 109.5
P0AA C1AA H1AC 109.5
H1AA C1AA H1AC 109.5
H1AB C1AA H1AC 109.5
P1 C2AA H2AA 109.5
P1 C2AA H2AB 109.5
H2AA C2AA H2AB 109.5
P1 C2AA H2AC 109.5
H2AA C2AA H2AC 109.5
H2AB C2AA H2AC 109.5
P4 C18 H18A 109.5
P4 C18 H18B 109.5
H18A C18 H18B 109.5
P4 C18 H18C 109.5
H18A C18 H18C 109.5
H18B C18 H18C 109.5
P4 C19 H19A 109.5
P4 C19 H19B 109.5
H19A C19 H19B 109.5
P4 C19 H19C 109.5
H19A C19 H19C 109.5
H19B C19 H19C 109.5
P3 C20 H20A 109.5
P3 C20 H20B 109.5
H20A C20 H20B 109.5
P3 C20 H20C 109.5
H20A C20 H20C 109.5
H20B C20 H20C 109.5
F11 B5 F0AA 107.5(7)
F11 B5 F6 110.8(7)
F0AA B5 F6 112.4(6)
F11 B5 F9 104.3(8)
F0AA B5 F9 113.2(8)
F6 B5 F9 108.4(5)
P3 C0AA H0AA 109.5
P3 C0AA H0AB 109.5
H0AA C0AA H0AB 109.5
P3 C0AA H0AC 109.5
H0AA C0AA H0AC 109.5
H0AB C0AA H0AC 109.5
F13 B9 F10 108.3(9)
F13 B9 F5 111.3(8)
F10 B9 F5 107.9(8)
F13 B9 F4 111.1(8)
F10 B9 F4 106.8(9)
F5 B9 F4 111.3(5)
O11 P1 C13 113.4(3)
O11 P1 C2AA 109.8(2)
C13 P1 C2AA 104.9(3)
O11 P1 C12 113.9(3)
C13 P1 C12 107.1(4)
C2AA P1 C12 107.1(3)
Ni1 O3 H3A 114.7
Ni1 O3 H3B 113.7
H3A O3 H3B 104.4
P2A O5 P2B 10.36(4)
P2A O5 Ni1 173.3(4)
P2B O5 Ni1 163.0(3)
P2B C8 P2A 4.1
P2B C8 H8A 113.4
P2A C8 H8A 109.5
P2B C8 H8B 108.5
P2A C8 H8B 109.5
H8A C8 H8B 109.5
P2B C8 H8C 106.5
P2A C8 H8C 109.5
H8A C8 H8C 109.5
H8B C8 H8C 109.5
O5 P2A C17A 152.7(2)
O5 P2A C8 104.5(2)
C17A P2A C8 98.726(2)
O5 P2A C14A 109.1(4)
C17A P2A C14A 84.628(1)
C8 P2A C14A 90.190(1)
P2A C14A H14A 109.5
P2A C14A H14B 109.5
H14A C14A H14B 109.5
P2A C14A H14C 109.5
H14A C14A H14C 109.5
H14B C14A H14C 109.5
P2A C17A H17A 109.5
P2A C17A H17B 109.5
H17A C17A H17B 109.5
P2A C17A H17C 109.5
H17A C17A H17C 109.5
H17B C17A H17C 109.5
O5 P2B C14B 120.8(3)
O5 P2B C8 110.95(18)
C14B P2B C8 117.048(2)
O5 P2B C17B 111.9(3)
C14B P2B C17B 86.526(2)
C8 P2B C17B 105.849(1)
P2B C14B H14D 109.5
P2B C14B H14E 109.5
H14D C14B H14E 109.5
P2B C14B H14F 109.5
H14D C14B H14F 109.5
H14E C14B H14F 109.5
P2B C17B H17D 109.5
P2B C17B H17E 109.5
H17D C17B H17E 109.5
P2B C17B H17F 109.5
H17D C17B H17F 109.5
H17E C17B H17F 109.5

loop_
_geom_bond_atom_site_label_1
_geom_bond_atom_site_label_2
_geom_bond_distance
Ni1 O10 2.038(3)
Ni1 O11 2.038(3)
Ni1 O14 2.051(4)
Ni1 O12 2.059(4)
Ni1 O5 2.060(4)
Ni1 O3 2.092(3)
P0AA O10 1.500(3)
P0AA C1AA 1.778(6)
P0AA C6 1.784(5)
P0AA C3AA 1.785(5)
P3 O14 1.505(4)
P3 C20 1.757(7)
P3 C9 1.768(6)
P3 C0AA 1.789(7)
P4 O12 1.481(4)
P4 C18 1.764(8)
P4 C19 1.785(6)
P4 C10 1.786(7)
O11 P1 1.502(3)
C6 H6A 0.9600
C6 H6B 0.9600
C6 H6C 0.9600
C3AA H3AA 0.9600
C3AA H3AB 0.9600
C3AA H3AC 0.9600
C9 H9A 0.9600
C9 H9B 0.9600
C9 H9C 0.9600
C10 H10A 0.9600
C10 H10B 0.9600
C10 H10C 0.9600
C12 P1 1.798(6)
C12 H12A 0.9600
C12 H12B 0.9600
C12 H12C 0.9600
C13 P1 1.778(6)
C13 H13A 0.9600
C13 H13B 0.9600
C13 H13C 0.9600
C1AA H1AA 0.9600
C1AA H1AB 0.9600
C1AA H1AC 0.9600
C2AA P1 1.788(5)
C2AA H2AA 0.9600
C2AA H2AB 0.9600
C2AA H2AC 0.9600
C18 H18A 0.9600
C18 H18B 0.9600
C18 H18C 0.9600
C19 H19A 0.9600
C19 H19B 0.9600
C19 H19C 0.9600
C20 H20A 0.9600
C20 H20B 0.9600
C20 H20C 0.9600
B5 F11 1.296(8)
B5 F0AA 1.322(8)
B5 F6 1.335(6)
B5 F9 1.340(7)
C0AA H0AA 0.9600
C0AA H0AB 0.9600
C0AA H0AC 0.9600
F4 B9 1.345(8)
F5 B9 1.340(7)
B9 F13 1.305(11)
B9 F10 1.327(12)
O3 H3A 0.9384
O3 H3B 0.9374
O5 P2A 1.232(4)
O5 P2B 1.426(4)
C8 P2B 1.7065
C8 P2A 1.9852
C8 H8A 0.9600
C8 H8B 0.9600
C8 H8C 0.9600
P2A C17A 1.4871
P2A C14A 1.9877
C14A H14A 0.9600
C14A H14B 0.9600
C14A H14C 0.9600
C17A H17A 0.9600
C17A H17B 0.9600
C17A H17C 0.9600
P2B C14B 1.6994
P2B C17B 1.7300
C14B H14D 0.9600
C14B H14E 0.9600
C14B H14F 0.9600
C17B H17D 0.9600
C17B H17E 0.9600
C17B H17F 0.9600

loop_
_geom_torsion_atom_site_label_1
_geom_torsion_atom_site_label_2
_geom_torsion_atom_site_label_3
_geom_torsion_atom_site_label_4
_geom_torsion
C1AA P0AA O10 Ni1 -57.5(4)
C6 P0AA O10 Ni1 -176.1(3)
C3AA P0AA O10 Ni1 65.9(4)
O11 Ni1 O10 P0AA -98(2)
O14 Ni1 O10 P0AA 174.7(3)
O12 Ni1 O10 P0AA -5.0(3)
O5 Ni1 O10 P0AA 85.7(4)
O3 Ni1 O10 P0AA -94.9(4)
O10 Ni1 O11 P1 -83(2)
O14 Ni1 O11 P1 3.6(3)
O12 Ni1 O11 P1 -176.7(3)
O5 Ni1 O11 P1 92.7(3)
O3 Ni1 O11 P1 -86.7(3)
C18 P4 O12 Ni1 -64.0(6)
C19 P4 O12 Ni1 176.0(4)
C10 P4 O12 Ni1 56.3(5)
O10 Ni1 O12 P4 -169.9(4)
O11 Ni1 O12 P4 6.1(4)
O14 Ni1 O12 P4 42(27)
O5 Ni1 O12 P4 99.5(5)
O3 Ni1 O12 P4 -83.5(4)
C20 P3 O14 Ni1 -57.0(5)
C9 P3 O14 Ni1 65.1(5)
C0AA P3 O14 Ni1 -175.6(5)
O10 Ni1 O14 P3 -12.5(4)
O11 Ni1 O14 P3 171.5(4)
O12 Ni1 O14 P3 135(27)
O5 Ni1 O14 P3 78.1(4)
O3 Ni1 O14 P3 -98.9(4)
Ni1 O11 P1 C13 55.6(4)
Ni1 O11 P1 C2AA 172.5(3)
Ni1 O11 P1 C12 -67.3(4)
O10 Ni1 O5 P2A -143(5)
O11 Ni1 O5 P2A 37(5)
O14 Ni1 O5 P2A 127(5)
O12 Ni1 O5 P2A -53(5)
O3 Ni1 O5 P2A -154(4)
O10 Ni1 O5 P2B -149.9(16)
O11 Ni1 O5 P2B 30.3(17)
O14 Ni1 O5 P2B 120.2(17)
O12 Ni1 O5 P2B -59.4(16)
O3 Ni1 O5 P2B -161(4)
P2B O5 P2A C17A -162.1(9)
Ni1 O5 P2A C17A -173(4)
P2B O5 P2A C8 -14.53(15)
Ni1 O5 P2A C8 -25(5)
P2B O5 P2A C14A 80.8(2)
Ni1 O5 P2A C14A 70(5)
P2B C8 P2A O5 148.0(4)
P2B C8 P2A C17A -46.397(2)
P2B C8 P2A C14A 38.2
P2A O5 P2B C14B -55.0(4)
Ni1 O5 P2B C14B 120.8(15)
P2A O5 P2B C8 162.39(18)
Ni1 O5 P2B C8 -21.8(17)
P2A O5 P2B C17B 44.4(4)
Ni1 O5 P2B C17B -139.8(15)
P2A C8 P2B O5 -28.3(3)
P2A C8 P2B C14B -172.503(1)
P2A C8 P2B C17B 93.239(2)
